data_4516088
loop_
_publ_author_name
'Bai, Hairui'
'Liu, Fujun'
'Wang, Xiaojing'
'Wang, Ping'
'Huang, Chao'

_publ_section_title
;
 Three-Component One-Pot Approach to Highly Efficient and Sustainable
 Synthesis of the Functionalized Quinolones via Linear/Branched Domino
 Protocols, Key Synthetic Methods for the Floxacin of Quinolone Drugs.
;
_journal_issue 9
_journal_name_full 'ACS omega'
_journal_page_first 11233
_journal_page_last 11251
_journal_paper_doi 10.1021/acsomega.8b01378
_journal_volume 3
_journal_year 2018
_chemical_formula_moiety 'C14 H15 N O2'
_chemical_formula_sum 'C14 H15 N O2'
_chemical_formula_weight 229.27
_space_group_crystal_system monoclinic
_space_group_IT_number 14
_space_group_name_Hall '-P 2yn'
_space_group_name_H-M_alt 'P 1 21/n 1'
_atom_sites_solution_hydrogens geom
_atom_sites_solution_primary dual
_audit_creation_date 2017-10-10
_audit_creation_method
;
Olex2 1.2-beta
(compiled 2016.09.09 svn.r3337 for OlexSys, GUI svn.r5227)
;
_cell_angle_alpha 90
_cell_angle_beta 100.395(2)
_cell_angle_gamma 90
_cell_formula_units_Z 8
_cell_length_a 12.6496(17)
_cell_length_b 9.9333(13)
_cell_length_c 19.755(3)
_cell_measurement_reflns_used 2532
_cell_measurement_temperature 296.15
_cell_measurement_theta_max 23.644
_cell_measurement_theta_min 2.713
_cell_volume 2441.5(6)
_computing_cell_refinement 'SAINT v8.34A (Bruker, 2013)'
_computing_data_reduction 'SAINT v8.34A (Bruker, 2013)'
_computing_molecular_graphics 'Olex2 (Dolomanov et al., 2009)'
_computing_publication_material 'Olex2 (Dolomanov et al., 2009)'
_computing_structure_refinement 'ShelXL (Sheldrick, 2015)'
_computing_structure_solution 'ShelXT (Sheldrick, 2015)'
_diffrn_ambient_temperature 296.15
_diffrn_measured_fraction_theta_full 0.998
_diffrn_measured_fraction_theta_max 0.974
_diffrn_measurement_device_type 'Bruker P4'
_diffrn_radiation_type MoK\a
_diffrn_radiation_wavelength 0.71073
_diffrn_reflns_av_R_equivalents 0.0368
_diffrn_reflns_av_unetI/netI 0.0549
_diffrn_reflns_Laue_measured_fraction_full 0.998
_diffrn_reflns_Laue_measured_fraction_max 0.974
_diffrn_reflns_limit_h_max 15
_diffrn_reflns_limit_h_min -16
_diffrn_reflns_limit_k_max 12
_diffrn_reflns_limit_k_min -11
_diffrn_reflns_limit_l_max 25
_diffrn_reflns_limit_l_min -24
_diffrn_reflns_number 14358
_diffrn_reflns_point_group_measured_fraction_full 0.998
_diffrn_reflns_point_group_measured_fraction_max 0.974
_diffrn_reflns_theta_full 25.242
_diffrn_reflns_theta_max 27.713
_diffrn_reflns_theta_min 2.933
_exptl_absorpt_coefficient_mu 0.084
_exptl_absorpt_correction_T_max 0.7456
_exptl_absorpt_correction_T_min 0.6416
_exptl_absorpt_correction_type multi-scan
_exptl_absorpt_process_details
;
SADABS-2014/3 (Bruker,2014/3) was used for absorption correction.
wR2(int) was 0.0662 before and 0.0419 after correction.
The Ratio of minimum to maximum transmission is 0.8605.
The \l/2 correction factor is 0.00150.
;
_exptl_crystal_colour colourless
_exptl_crystal_colour_primary colourless
_exptl_crystal_density_diffrn 1.247
_exptl_crystal_description block
_exptl_crystal_F_000 976
_refine_diff_density_max 0.133
_refine_diff_density_min -0.176
_refine_diff_density_rms 0.037
_refine_ls_extinction_method none
_refine_ls_goodness_of_fit_ref 1.009
_refine_ls_hydrogen_treatment constr
_refine_ls_matrix_type full
_refine_ls_number_parameters 313
_refine_ls_number_reflns 5567
_refine_ls_number_restraints 0
_refine_ls_restrained_S_all 1.009
_refine_ls_R_factor_all 0.1162
_refine_ls_R_factor_gt 0.0539
_refine_ls_shift/su_max 0.000
_refine_ls_shift/su_mean 0.000
_refine_ls_structure_factor_coef Fsqd
_refine_ls_weighting_details 'w=1/[\s^2^(Fo^2^)+(0.0568P)^2^+0.2804P] where P=(Fo^2^+2Fc^2^)/3'
_refine_ls_weighting_scheme calc
_refine_ls_wR_factor_gt 0.1140
_refine_ls_wR_factor_ref 0.1408
_reflns_Friedel_coverage 0.000
_reflns_number_gt 3060
_reflns_number_total 5567
_reflns_threshold_expression 'I > 2\s(I)'
_cod_data_source_file ao8b01378_si_001.cif
_cod_data_source_block bhr6a_0m
_cod_database_code 4516088
_shelx_space_group_comment
;
The symmetry employed for this shelxl refinement is uniquely defined
by the following loop, which should always be used as a source of
symmetry information in preference to the above space-group names.
They are only intended as comments.
;
_olex2_refinement_description
;
1. Fixed Uiso
 At 1.2 times of:
  All C(H) groups, All N(H) groups
 At 1.5 times of:
  All C(H,H,H) groups
2.a Aromatic/amide H refined with riding coordinates:
 N1(H1), C8(H8), C11(H11), C12(H12), C13(H13), C14(H14), N2(H2), C22(H22),
 C25(H25), C26(H26), C27(H27), C28(H28)
2.b Idealised Me refined as rotating group:
 C5(H5A,H5B,H5C), C6(H6A,H6B,H6C), C7(H7A,H7B,H7C), C19(H19A,H19B,H19C),
 C20(H20A,H20B,H20C), C21(H21A,H21B,H21C)
;
_shelx_shelxl_version_number 2016/6
_olex2_submission_special_instructions 'No special instructions were received'

loop_
_space_group_symop_operation_xyz
'x, y, z'
'-x+1/2, y+1/2, -z+1/2'
'-x, -y, -z'
'x-1/2, -y-1/2, z-1/2'

loop_
_atom_site_label
_atom_site_type_symbol
_atom_site_fract_x
_atom_site_fract_y
_atom_site_fract_z
_atom_site_U_iso_or_equiv
_atom_site_adp_type
_atom_site_occupancy
_atom_site_site_symmetry_order
_atom_site_calc_flag
_atom_site_refinement_flags_posn
O1 O 0.84623(10) 0.59527(15) 0.36111(7) 0.0558(4) Uani 1 1 d .
O2 O 0.84515(11) 0.68641(17) 0.49280(8) 0.0665(5) Uani 1 1 d .
N1 N 0.52531(12) 0.55157(16) 0.35259(9) 0.0456(4) Uani 1 1 d .
H1 H 0.458215 0.538031 0.352776 0.055 Uiso 1 1 calc R
C1 C 0.74794(14) 0.58619(19) 0.35899(10) 0.0406(5) Uani 1 1 d .
C2 C 0.69196(14) 0.64110(19) 0.41075(10) 0.0395(5) Uani 1 1 d .
C3 C 0.75153(15) 0.7161(2) 0.46994(10) 0.0438(5) Uani 1 1 d .
C4 C 0.70098(16) 0.8337(2) 0.50378(10) 0.0480(5) Uani 1 1 d .
C5 C 0.61992(19) 0.9141(2) 0.45236(12) 0.0674(7) Uani 1 1 d .
H5A H 0.650530 0.934425 0.412473 0.101 Uiso 1 1 calc GR
H5B H 0.602696 0.996365 0.473428 0.101 Uiso 1 1 calc GR
H5C H 0.555725 0.861819 0.438927 0.101 Uiso 1 1 calc GR
C6 C 0.6466(2) 0.7769(3) 0.56113(12) 0.0769(8) Uani 1 1 d .
H6A H 0.592049 0.713594 0.541827 0.115 Uiso 1 1 calc GR
H6B H 0.614377 0.849105 0.582574 0.115 Uiso 1 1 calc GR
H6C H 0.699219 0.732529 0.594839 0.115 Uiso 1 1 calc GR
C7 C 0.7907(2) 0.9293(3) 0.53547(14) 0.0802(8) Uani 1 1 d .
H7A H 0.839654 0.882893 0.570603 0.120 Uiso 1 1 calc GR
H7B H 0.760463 1.005043 0.555339 0.120 Uiso 1 1 calc GR
H7C H 0.828622 0.959984 0.500434 0.120 Uiso 1 1 calc GR
C8 C 0.58395(15) 0.6173(2) 0.40458(10) 0.0421(5) Uani 1 1 d .
H8 H 0.549520 0.649336 0.439150 0.051 Uiso 1 1 calc R
C9 C 0.56961(15) 0.5042(2) 0.29796(10) 0.0422(5) Uani 1 1 d .
C10 C 0.67955(15) 0.52101(19) 0.30015(10) 0.0395(5) Uani 1 1 d .
C11 C 0.72384(17) 0.4705(2) 0.24552(12) 0.0501(6) Uani 1 1 d .
H11 H 0.797201 0.479750 0.246262 0.060 Uiso 1 1 calc R
C12 C 0.6618(2) 0.4081(2) 0.19134(12) 0.0605(6) Uani 1 1 d .
H12 H 0.692792 0.374759 0.155490 0.073 Uiso 1 1 calc R
C13 C 0.5519(2) 0.3939(2) 0.18943(13) 0.0646(7) Uani 1 1 d .
H13 H 0.509611 0.351835 0.152012 0.077 Uiso 1 1 calc R
C14 C 0.50571(17) 0.4414(2) 0.24213(12) 0.0559(6) Uani 1 1 d .
H14 H 0.432209 0.431817 0.240707 0.067 Uiso 1 1 calc R
O3 O 0.36525(11) 0.60049(18) 0.43355(8) 0.0691(5) Uani 1 1 d .
O4 O 0.30063(11) 0.4919(2) 0.30956(8) 0.0851(6) Uani 1 1 d .
N2 N 0.05003(12) 0.62289(16) 0.44698(8) 0.0416(4) Uani 1 1 d .
H2 H -0.017091 0.626741 0.449444 0.050 Uiso 1 1 calc R
C15 C 0.26847(14) 0.6059(2) 0.43561(10) 0.0416(5) Uani 1 1 d .
C16 C 0.18321(14) 0.55930(19) 0.38111(10) 0.0377(5) Uani 1 1 d .
C17 C 0.20784(15) 0.4997(2) 0.31751(10) 0.0436(5) Uani 1 1 d .
C18 C 0.12137(15) 0.4475(2) 0.25789(10) 0.0473(5) Uani 1 1 d .
C19 C 0.04846(19) 0.5634(3) 0.22651(12) 0.0673(7) Uani 1 1 d .
H19A H 0.005397 0.593182 0.258977 0.101 Uiso 1 1 calc GR
H19B H 0.002469 0.532880 0.185328 0.101 Uiso 1 1 calc GR
H19C H 0.091904 0.636740 0.215593 0.101 Uiso 1 1 calc GR
C20 C 0.17904(19) 0.3926(3) 0.20194(12) 0.0747(8) Uani 1 1 d .
H20A H 0.221721 0.462623 0.186893 0.112 Uiso 1 1 calc GR
H20B H 0.126868 0.361645 0.163667 0.112 Uiso 1 1 calc GR
H20C H 0.224709 0.319073 0.220159 0.112 Uiso 1 1 calc GR
C21 C 0.0560(2) 0.3319(3) 0.28132(14) 0.0772(8) Uani 1 1 d .
H21A H 0.103957 0.263532 0.303201 0.116 Uiso 1 1 calc GR
H21B H 0.009461 0.294207 0.242109 0.116 Uiso 1 1 calc GR
H21C H 0.013548 0.365569 0.313314 0.116 Uiso 1 1 calc GR
C22 C 0.07868(14) 0.5709(2) 0.39101(10) 0.0411(5) Uani 1 1 d .
H22 H 0.024479 0.540328 0.356214 0.049 Uiso 1 1 calc R
C23 C 0.12462(14) 0.67086(18) 0.50124(10) 0.0376(4) Uani 1 1 d .
C24 C 0.23322(14) 0.66343(19) 0.49658(10) 0.0373(4) Uani 1 1 d .
C25 C 0.30874(15) 0.7109(2) 0.55215(10) 0.0456(5) Uani 1 1 d .
H25 H 0.381571 0.707364 0.550136 0.055 Uiso 1 1 calc R
C26 C 0.27662(17) 0.7624(2) 0.60922(11) 0.0518(5) Uani 1 1 d .
H26 H 0.327667 0.793366 0.645777 0.062 Uiso 1 1 calc R
C27 C 0.16807(17) 0.7688(2) 0.61305(11) 0.0524(6) Uani 1 1 d .
H27 H 0.146853 0.803708 0.652185 0.063 Uiso 1 1 calc R
C28 C 0.09236(16) 0.7239(2) 0.55945(10) 0.0472(5) Uani 1 1 d .
H28 H 0.019726 0.728805 0.561912 0.057 Uiso 1 1 calc R

loop_
_atom_site_aniso_label
_atom_site_aniso_U_11
_atom_site_aniso_U_22
_atom_site_aniso_U_33
_atom_site_aniso_U_23
_atom_site_aniso_U_13
_atom_site_aniso_U_12
O1 0.0285(7) 0.0773(10) 0.0639(10) -0.0044(8) 0.0141(7) 0.0005(7)
O2 0.0330(8) 0.0889(12) 0.0730(11) -0.0200(9) -0.0030(7) 0.0104(8)
N1 0.0254(8) 0.0579(11) 0.0549(11) -0.0084(9) 0.0107(8) -0.0037(8)
C1 0.0283(10) 0.0437(11) 0.0511(13) 0.0062(10) 0.0106(9) 0.0031(9)
C2 0.0281(9) 0.0445(11) 0.0464(12) 0.0012(9) 0.0079(9) 0.0019(9)
C3 0.0327(11) 0.0521(13) 0.0480(13) 0.0028(10) 0.0108(9) -0.0007(10)
C4 0.0437(12) 0.0548(13) 0.0460(13) -0.0034(10) 0.0097(10) 0.0025(10)
C5 0.0662(16) 0.0612(15) 0.0733(17) 0.0005(13) 0.0082(13) 0.0179(13)
C6 0.0839(18) 0.094(2) 0.0599(16) 0.0000(14) 0.0327(14) 0.0075(16)
C7 0.0724(18) 0.0763(18) 0.088(2) -0.0276(16) 0.0055(15) -0.0049(15)
C8 0.0343(10) 0.0507(12) 0.0431(12) -0.0047(10) 0.0120(9) 0.0016(9)
C9 0.0366(11) 0.0431(11) 0.0486(13) -0.0027(10) 0.0117(10) 0.0003(9)
C10 0.0340(10) 0.0399(11) 0.0466(12) 0.0037(9) 0.0125(9) 0.0034(9)
C11 0.0439(12) 0.0532(13) 0.0573(14) 0.0026(11) 0.0204(11) 0.0038(10)
C12 0.0655(16) 0.0594(14) 0.0630(16) -0.0127(12) 0.0288(13) -0.0002(13)
C13 0.0662(16) 0.0635(15) 0.0651(16) -0.0214(13) 0.0148(13) -0.0078(13)
C14 0.0425(12) 0.0607(14) 0.0655(16) -0.0144(12) 0.0126(11) -0.0051(11)
O3 0.0270(7) 0.1179(14) 0.0631(10) -0.0251(9) 0.0096(7) -0.0051(8)
O4 0.0332(8) 0.1589(18) 0.0660(12) -0.0443(11) 0.0167(8) -0.0097(10)
N2 0.0252(8) 0.0600(10) 0.0407(10) -0.0035(8) 0.0084(7) -0.0006(8)
C15 0.0283(10) 0.0529(12) 0.0446(12) 0.0018(10) 0.0092(9) -0.0018(9)
C16 0.0263(9) 0.0498(12) 0.0373(11) 0.0015(9) 0.0062(8) 0.0000(9)
C17 0.0315(10) 0.0566(12) 0.0434(13) -0.0004(10) 0.0085(9) -0.0016(10)
C18 0.0364(11) 0.0636(14) 0.0418(12) -0.0077(10) 0.0064(9) -0.0038(10)
C19 0.0573(14) 0.097(2) 0.0448(14) 0.0067(13) 0.0008(11) 0.0126(14)
C20 0.0574(15) 0.108(2) 0.0585(16) -0.0308(15) 0.0106(12) -0.0001(15)
C21 0.0702(17) 0.0744(17) 0.089(2) -0.0185(15) 0.0196(15) -0.0253(15)
C22 0.0310(10) 0.0559(12) 0.0357(11) -0.0014(10) 0.0039(8) -0.0038(9)
C23 0.0335(10) 0.0400(10) 0.0393(11) 0.0005(9) 0.0067(9) -0.0022(9)
C24 0.0314(10) 0.0402(10) 0.0400(11) 0.0019(9) 0.0055(8) -0.0032(9)
C25 0.0350(11) 0.0496(12) 0.0506(13) -0.0018(10) 0.0035(9) -0.0072(9)
C26 0.0509(13) 0.0557(13) 0.0457(13) -0.0050(11) 0.0002(10) -0.0110(11)
C27 0.0566(14) 0.0579(13) 0.0436(13) -0.0089(11) 0.0114(11) -0.0069(11)
C28 0.0395(11) 0.0560(13) 0.0485(13) -0.0054(11) 0.0142(10) -0.0016(10)

loop_
_atom_type_symbol
_atom_type_description
_atom_type_scat_dispersion_real
_atom_type_scat_dispersion_imag
_atom_type_scat_source
C C 0.0030 0.0020 'International Tables Vol C Tables 4.2.6.8 and 6.1.1.4'
H H 0.0000 0.0000 'International Tables Vol C Tables 4.2.6.8 and 6.1.1.4'
N N 0.0060 0.0030 'International Tables Vol C Tables 4.2.6.8 and 6.1.1.4'
O O 0.0110 0.0060 'International Tables Vol C Tables 4.2.6.8 and 6.1.1.4'

loop_
_geom_angle_atom_site_label_1
_geom_angle_atom_site_label_2
_geom_angle_atom_site_label_3
_geom_angle
C8 N1 H1 119.2
C8 N1 C9 121.51(16)
C9 N1 H1 119.2
O1 C1 C2 124.25(19)
O1 C1 C10 120.19(17)
C2 C1 C10 115.52(16)
C1 C2 C3 120.29(16)
C8 C2 C1 118.55(18)
C8 C2 C3 121.11(17)
O2 C3 C2 119.50(18)
O2 C3 C4 118.17(18)
C2 C3 C4 122.32(17)
C5 C4 C3 112.83(17)
C5 C4 C6 110.21(19)
C6 C4 C3 108.53(18)
C7 C4 C3 108.26(17)
C7 C4 C5 107.9(2)
C7 C4 C6 109.0(2)
C4 C5 H5A 109.5
C4 C5 H5B 109.5
C4 C5 H5C 109.5
H5A C5 H5B 109.5
H5A C5 H5C 109.5
H5B C5 H5C 109.5
C4 C6 H6A 109.5
C4 C6 H6B 109.5
C4 C6 H6C 109.5
H6A C6 H6B 109.5
H6A C6 H6C 109.5
H6B C6 H6C 109.5
C4 C7 H7A 109.5
C4 C7 H7B 109.5
C4 C7 H7C 109.5
H7A C7 H7B 109.5
H7A C7 H7C 109.5
H7B C7 H7C 109.5
N1 C8 C2 124.31(17)
N1 C8 H8 117.8
C2 C8 H8 117.8
N1 C9 C10 118.48(18)
N1 C9 C14 120.72(18)
C14 C9 C10 120.79(18)
C9 C10 C1 121.30(17)
C9 C10 C11 118.06(19)
C11 C10 C1 120.61(17)
C10 C11 H11 119.4
C12 C11 C10 121.2(2)
C12 C11 H11 119.4
C11 C12 H12 120.0
C11 C12 C13 120.0(2)
C13 C12 H12 120.0
C12 C13 H13 119.8
C14 C13 C12 120.5(2)
C14 C13 H13 119.8
C9 C14 H14 120.3
C13 C14 C9 119.4(2)
C13 C14 H14 120.3
C22 N2 H2 119.0
C22 N2 C23 122.01(15)
C23 N2 H2 119.0
O3 C15 C16 124.69(18)
O3 C15 C24 119.52(18)
C16 C15 C24 115.80(16)
C15 C16 C17 121.11(16)
C22 C16 C15 118.10(17)
C22 C16 C17 120.79(17)
O4 C17 C16 119.63(18)
O4 C17 C18 116.59(17)
C16 C17 C18 123.77(16)
C19 C18 C17 110.32(18)
C19 C18 C21 111.46(18)
C20 C18 C17 107.82(16)
C20 C18 C19 107.81(18)
C20 C18 C21 107.71(19)
C21 C18 C17 111.54(18)
C18 C19 H19A 109.5
C18 C19 H19B 109.5
C18 C19 H19C 109.5
H19A C19 H19B 109.5
H19A C19 H19C 109.5
H19B C19 H19C 109.5
C18 C20 H20A 109.5
C18 C20 H20B 109.5
C18 C20 H20C 109.5
H20A C20 H20B 109.5
H20A C20 H20C 109.5
H20B C20 H20C 109.5
C18 C21 H21A 109.5
C18 C21 H21B 109.5
C18 C21 H21C 109.5
H21A C21 H21B 109.5
H21A C21 H21C 109.5
H21B C21 H21C 109.5
N2 C22 C16 124.36(18)
N2 C22 H22 117.8
C16 C22 H22 117.8
N2 C23 C24 118.30(16)
N2 C23 C28 120.78(16)
C28 C23 C24 120.91(18)
C23 C24 C15 121.43(17)
C23 C24 C25 118.09(17)
C25 C24 C15 120.48(17)
C24 C25 H25 119.6
C26 C25 C24 120.73(18)
C26 C25 H25 119.6
C25 C26 H26 119.8
C25 C26 C27 120.4(2)
C27 C26 H26 119.8
C26 C27 H27 119.9
C28 C27 C26 120.23(19)
C28 C27 H27 119.9
C23 C28 H28 120.2
C27 C28 C23 119.63(18)
C27 C28 H28 120.2

loop_
_geom_bond_atom_site_label_1
_geom_bond_atom_site_label_2
_geom_bond_distance
O1 C1 1.240(2)
O2 C3 1.225(2)
N1 H1 0.8600
N1 C8 1.325(2)
N1 C9 1.385(2)
C1 C2 1.451(3)
C1 C10 1.468(3)
C2 C3 1.474(3)
C2 C8 1.370(2)
C3 C4 1.541(3)
C4 C5 1.531(3)
C4 C6 1.535(3)
C4 C7 1.525(3)
C5 H5A 0.9600
C5 H5B 0.9600
C5 H5C 0.9600
C6 H6A 0.9600
C6 H6B 0.9600
C6 H6C 0.9600
C7 H7A 0.9600
C7 H7B 0.9600
C7 H7C 0.9600
C8 H8 0.9300
C9 C10 1.394(2)
C9 C14 1.392(3)
C10 C11 1.396(3)
C11 H11 0.9300
C11 C12 1.357(3)
C12 H12 0.9300
C12 C13 1.391(3)
C13 H13 0.9300
C13 C14 1.367(3)
C14 H14 0.9300
O3 C15 1.233(2)
O4 C17 1.215(2)
N2 H2 0.8600
N2 C22 1.329(2)
N2 C23 1.379(2)
C15 C16 1.455(3)
C15 C24 1.473(3)
C16 C17 1.472(3)
C16 C22 1.376(2)
C17 C18 1.545(3)
C18 C19 1.534(3)
C18 C20 1.530(3)
C18 C21 1.535(3)
C19 H19A 0.9600
C19 H19B 0.9600
C19 H19C 0.9600
C20 H20A 0.9600
C20 H20B 0.9600
C20 H20C 0.9600
C21 H21A 0.9600
C21 H21B 0.9600
C21 H21C 0.9600
C22 H22 0.9300
C23 C24 1.395(2)
C23 C28 1.391(3)
C24 C25 1.401(3)
C25 H25 0.9300
C25 C26 1.365(3)
C26 H26 0.9300
C26 C27 1.390(3)
C27 H27 0.9300
C27 C28 1.368(3)
C28 H28 0.9300

loop_
_geom_torsion_atom_site_label_1
_geom_torsion_atom_site_label_2
_geom_torsion_atom_site_label_3
_geom_torsion_atom_site_label_4
_geom_torsion
O1 C1 C2 C3 1.5(3)
O1 C1 C2 C8 -176.14(19)
O1 C1 C10 C9 177.12(18)
O1 C1 C10 C11 -1.0(3)
O2 C3 C4 C5 146.1(2)
O2 C3 C4 C6 -91.5(2)
O2 C3 C4 C7 26.7(3)
N1 C9 C10 C1 0.5(3)
N1 C9 C10 C11 178.71(17)
N1 C9 C14 C13 -179.1(2)
C1 C2 C3 O2 -31.4(3)
C1 C2 C3 C4 147.34(18)
C1 C2 C8 N1 -2.9(3)
C1 C10 C11 C12 178.9(2)
C2 C1 C10 C9 -5.1(3)
C2 C1 C10 C11 176.80(17)
C2 C3 C4 C5 -32.7(3)
C2 C3 C4 C6 89.8(2)
C2 C3 C4 C7 -152.1(2)
C3 C2 C8 N1 179.48(19)
C8 N1 C9 C10 3.2(3)
C8 N1 C9 C14 -176.73(19)
C8 C2 C3 O2 146.2(2)
C8 C2 C3 C4 -35.1(3)
C9 N1 C8 C2 -2.0(3)
C9 C10 C11 C12 0.7(3)
C10 C1 C2 C3 -176.23(17)
C10 C1 C2 C8 6.2(3)
C10 C9 C14 C13 1.0(3)
C10 C11 C12 C13 0.2(3)
C11 C12 C13 C14 -0.6(4)
C12 C13 C14 C9 0.0(4)
C14 C9 C10 C1 -179.53(19)
C14 C9 C10 C11 -1.4(3)
O3 C15 C16 C17 0.2(3)
O3 C15 C16 C22 179.5(2)
O3 C15 C24 C23 -179.63(19)
O3 C15 C24 C25 -0.4(3)
O4 C17 C18 C19 -115.8(2)
O4 C17 C18 C20 1.7(3)
O4 C17 C18 C21 119.8(2)
N2 C23 C24 C15 -0.1(3)
N2 C23 C24 C25 -179.31(17)
N2 C23 C28 C27 178.93(18)
C15 C16 C17 O4 -1.7(3)
C15 C16 C17 C18 179.63(18)
C15 C16 C22 N2 0.5(3)
C15 C24 C25 C26 -178.97(18)
C16 C15 C24 C23 0.6(3)
C16 C15 C24 C25 179.78(17)
C16 C17 C18 C19 63.0(2)
C16 C17 C18 C20 -179.54(19)
C16 C17 C18 C21 -61.5(3)
C17 C16 C22 N2 179.72(18)
C22 N2 C23 C24 -0.2(3)
C22 N2 C23 C28 -179.53(18)
C22 C16 C17 O4 179.2(2)
C22 C16 C17 C18 0.4(3)
C23 N2 C22 C16 0.0(3)
C23 C24 C25 C26 0.3(3)
C24 C15 C16 C17 -179.97(17)
C24 C15 C16 C22 -0.8(3)
C24 C23 C28 C27 -0.3(3)
C24 C25 C26 C27 -0.2(3)
C25 C26 C27 C28 -0.2(3)
C26 C27 C28 C23 0.5(3)
C28 C23 C24 C15 179.21(18)
C28 C23 C24 C25 0.0(3)
